data_4341871
loop_
_publ_author_name
'Lin, Qipu'
'Zhang, Zhenyu'
'Bu, Xianhui'
'Feng, Pingyun'

_publ_section_title
;
 Polymorphic Graphene-like Cuprous Germanosulfides with a High Cu-to-Ge
 Ratio and Low Band Gap.
;
_journal_name_full 'Inorganic chemistry'
_journal_page_first 141126065759003
_journal_paper_doi 10.1021/ic502527g
_journal_year 2014
_chemical_formula_moiety 'Cu3 Ge S4, 0.5(C4 H12 N2)'
_chemical_formula_sum 'C2 H6 Cu3 Ge N S4'
_chemical_formula_weight 435.58
_chemical_name_systematic
; 
 ? 
;
_space_group_IT_number 15
_symmetry_cell_setting monoclinic
_symmetry_space_group_name_Hall '-C 2yc'
_symmetry_space_group_name_H-M 'C 1 2/c 1'
_atom_sites_solution_hydrogens geom
_atom_sites_solution_primary direct
_atom_sites_solution_secondary difmap
_audit_creation_method SHELXL-97
_cell_angle_alpha 90.00
_cell_angle_beta 101.299(13)
_cell_angle_gamma 90.00
_cell_formula_units_Z 8
_cell_length_a 18.633(4)
_cell_length_b 7.3801(14)
_cell_length_c 13.211(3)
_cell_measurement_reflns_used 2577
_cell_measurement_temperature 150(2)
_cell_measurement_theta_max 26.44
_cell_measurement_theta_min 4.20
_cell_volume 1781.5(7)
_computing_cell_refinement 'Bruker SAINT'
_computing_data_collection 'Bruker APEX2'
_computing_data_reduction 'Bruker SAINT'
_computing_molecular_graphics 'Bruker SHELXTL'
_computing_publication_material 'Bruker SHELXTL'
_computing_structure_refinement 'SHELXL-97 (Sheldrick, 1997)'
_computing_structure_solution 'SHELXS-97 (Sheldrick, 1990)'
_diffrn_ambient_temperature 150(2)
_diffrn_measured_fraction_theta_full 0.992
_diffrn_measured_fraction_theta_max 0.992
_diffrn_measurement_device_type 'Bruker APEX-II CCD'
_diffrn_measurement_method '\f and \w scans'
_diffrn_radiation_monochromator graphite
_diffrn_radiation_source 'fine-focus sealed tube'
_diffrn_radiation_type MoK\a
_diffrn_radiation_wavelength 0.71073
_diffrn_reflns_av_R_equivalents 0.0444
_diffrn_reflns_av_sigmaI/netI 0.0407
_diffrn_reflns_limit_h_max 23
_diffrn_reflns_limit_h_min -18
_diffrn_reflns_limit_k_max 9
_diffrn_reflns_limit_k_min -9
_diffrn_reflns_limit_l_max 16
_diffrn_reflns_limit_l_min -16
_diffrn_reflns_number 8304
_diffrn_reflns_theta_full 26.54
_diffrn_reflns_theta_max 26.54
_diffrn_reflns_theta_min 2.23
_diffrn_standards_decay_% 0
_diffrn_standards_interval_count none
_diffrn_standards_interval_time none
_diffrn_standards_number 0
_exptl_absorpt_coefficient_mu 11.269
_exptl_absorpt_correction_T_max 0.363
_exptl_absorpt_correction_T_min 0.215
_exptl_absorpt_correction_type empirical
_exptl_crystal_colour yellow
_exptl_crystal_density_diffrn 3.248
_exptl_crystal_density_meas 3.1
_exptl_crystal_density_method 'not measured'
_exptl_crystal_description block
_exptl_crystal_F_000 1664
_exptl_crystal_size_max 0.22
_exptl_crystal_size_mid 0.12
_exptl_crystal_size_min 0.09
_refine_diff_density_max 0.655
_refine_diff_density_min -0.785
_refine_diff_density_rms 0.167
_refine_ls_extinction_method none
_refine_ls_goodness_of_fit_ref 1.049
_refine_ls_hydrogen_treatment constr
_refine_ls_matrix_type full
_refine_ls_number_parameters 100
_refine_ls_number_reflns 1839
_refine_ls_number_restraints 33
_refine_ls_restrained_S_all 1.059
_refine_ls_R_factor_all 0.0366
_refine_ls_R_factor_gt 0.0291
_refine_ls_shift/su_max 0.000
_refine_ls_shift/su_mean 0.000
_refine_ls_structure_factor_coef Fsqd
_refine_ls_weighting_details 'calc w=1/[\s^2^(Fo^2^)+(0.0336P)^2^+5.1219P] where P=(Fo^2^+2Fc^2^)/3'
_refine_ls_weighting_scheme calc
_refine_ls_wR_factor_gt 0.0792
_refine_ls_wR_factor_ref 0.0834
_reflns_number_gt 1485
_reflns_number_total 1839
_reflns_threshold_expression >2sigma(I)
_cod_data_source_file ic502527g_si_003.cif
_cod_data_source_block a
_cod_depositor_comments
;
The following automatic conversions were performed:

'_symmetry_cell_setting' value 'Monoclinic' changed to 'monoclinic'
according to
/home/saulius/struct/COD-crude-data--automatic-downloads/rss-feeds/ACS/lib/dictionaries/cif_core.dic
dictionary named 'cif_core.dic' version 2.4.2 from 2011-04-26.

Automatic conversion script
Id: cif_fix_values 2935 2014-11-11 08:27:57Z andrius 
;
_cod_original_cell_volume 1781.5(6)
_cod_original_sg_symbol_H-M C2/c
_cod_original_formula_sum ' C2 H6 Cu3 Ge N S4'
_cod_database_code 4341871

loop_
_symmetry_equiv_pos_as_xyz
'x, y, z'
'-x, y, -z+1/2'
'x+1/2, y+1/2, z'
'-x+1/2, y+1/2, -z+1/2'
'-x, -y, -z'
'x, -y, z-1/2'
'-x+1/2, -y+1/2, -z'
'x+1/2, -y+1/2, z-1/2'

loop_
_atom_site_label
_atom_site_type_symbol
_atom_site_fract_x
_atom_site_fract_y
_atom_site_fract_z
_atom_site_U_iso_or_equiv
_atom_site_adp_type
_atom_site_occupancy
_atom_site_symmetry_multiplicity
_atom_site_calc_flag
_atom_site_refinement_flags
Cu2 Cu 0.29405(3) 0.21193(7) 0.34013(4) 0.01764(16) Uani 1 1 d .
Ge1 Ge 0.18730(2) 0.49845(5) 0.39820(3) 0.00824(14) Uani 1 1 d .
Cu3 Cu 0.19393(3) 0.28789(8) 0.14965(4) 0.02048(17) Uani 1 1 d .
Cu4 Cu 0.18969(3) -0.01067(6) 0.39121(4) 0.01482(16) Uani 1 1 d .
S5 S 0.15605(6) 0.25022(12) 0.30231(7) 0.0106(2) Uani 1 1 d .
S6 S 0.35146(6) 0.23774(12) 0.20042(7) 0.0116(2) Uani 1 1 d .
S7 S 0.30829(5) 0.50441(11) 0.43315(7) 0.0101(2) Uani 1 1 d .
S8 S 0.35753(6) 0.01033(12) 0.45840(8) 0.0124(2) Uani 1 1 d .
N1 N 0.4838(3) -0.3297(6) 0.5427(3) 0.0422(11) Uani 1 1 d U
H1A H 0.4348 -0.3252 0.5230 0.051 Uiso 1 1 calc R
H1D H 0.4986 -0.2285 0.5788 0.051 Uiso 1 1 calc R
C1 C 0.5173(3) -0.3367(5) 0.4504(4) 0.0278(11) Uani 1 1 d U
H1B H 0.5702 -0.3330 0.4713 0.033 Uiso 1 1 calc R
H1C H 0.5020 -0.2318 0.4073 0.033 Uiso 1 1 calc R
C2 C 0.5049(3) -0.4934(6) 0.6104(4) 0.0301(12) Uani 1 1 d U
H2A H 0.5574 -0.4938 0.6360 0.036 Uiso 1 1 calc R
H2B H 0.4809 -0.4884 0.6692 0.036 Uiso 1 1 calc R

loop_
_atom_site_aniso_label
_atom_site_aniso_U_11
_atom_site_aniso_U_22
_atom_site_aniso_U_33
_atom_site_aniso_U_23
_atom_site_aniso_U_13
_atom_site_aniso_U_12
Cu2 0.0215(3) 0.0184(3) 0.0146(3) 0.0001(2) 0.0075(2) 0.0032(2)
Ge1 0.0104(3) 0.0077(3) 0.0070(2) 0.00020(14) 0.00259(18) 0.00007(14)
Cu3 0.0354(4) 0.0139(3) 0.0153(3) -0.0004(2) 0.0126(3) 0.0008(2)
Cu4 0.0207(3) 0.0130(3) 0.0112(3) 0.00049(18) 0.0041(2) 0.00094(19)
S5 0.0149(5) 0.0087(5) 0.0082(5) -0.0007(3) 0.0023(4) -0.0019(3)
S6 0.0174(5) 0.0101(5) 0.0080(5) -0.0008(3) 0.0038(4) -0.0030(4)
S7 0.0105(5) 0.0111(5) 0.0086(5) 0.0002(3) 0.0014(4) -0.0005(3)
S8 0.0156(5) 0.0123(5) 0.0106(5) 0.0011(3) 0.0058(4) 0.0016(4)
N1 0.054(3) 0.024(2) 0.055(3) -0.0101(19) 0.029(2) -0.008(2)
C1 0.044(3) 0.009(2) 0.041(3) 0.0101(18) 0.037(2) 0.0122(19)
C2 0.021(2) 0.055(3) 0.016(2) 0.003(2) 0.006(2) 0.008(2)

loop_
_atom_type_symbol
_atom_type_description
_atom_type_scat_dispersion_real
_atom_type_scat_dispersion_imag
_atom_type_scat_source
C C 0.0033 0.0016 'International Tables Vol C Tables 4.2.6.8 and 6.1.1.4'
H H 0.0000 0.0000 'International Tables Vol C Tables 4.2.6.8 and 6.1.1.4'
N N 0.0061 0.0033 'International Tables Vol C Tables 4.2.6.8 and 6.1.1.4'
O O 0.0106 0.0060 'International Tables Vol C Tables 4.2.6.8 and 6.1.1.4'
S S 0.1246 0.1234 'International Tables Vol C Tables 4.2.6.8 and 6.1.1.4'
Cu Cu 0.3201 1.2651 'International Tables Vol C Tables 4.2.6.8 and 6.1.1.4'
Ge Ge 0.1547 1.8001 'International Tables Vol C Tables 4.2.6.8 and 6.1.1.4'

loop_
_geom_angle_atom_site_label_1
_geom_angle_atom_site_label_2
_geom_angle_atom_site_label_3
_geom_angle
_geom_angle_site_symmetry_1
_geom_angle_site_symmetry_3
S8 Cu2 S6 109.70(4) . .
S8 Cu2 S7 103.61(4) . .
S6 Cu2 S7 107.64(4) . .
S8 Cu2 S5 124.76(4) . .
S6 Cu2 S5 116.27(4) . .
S7 Cu2 S5 90.38(4) . .
S8 Cu2 Cu4 74.94(4) . .
S6 Cu2 Cu4 135.19(4) . .
S7 Cu2 Cu4 114.51(3) . .
S5 Cu2 Cu4 51.11(3) . .
S8 Cu2 Cu3 151.10(4) . .
S6 Cu2 Cu3 66.96(3) . .
S7 Cu2 Cu3 104.63(3) . .
S5 Cu2 Cu3 49.31(3) . .
Cu4 Cu2 Cu3 87.84(3) . .
S7 Ge1 S8 111.20(4) . 7_556
S7 Ge1 S6 107.86(4) . 4
S8 Ge1 S6 112.93(4) 7_556 4
S7 Ge1 S5 106.02(4) . .
S8 Ge1 S5 111.10(4) 7_556 .
S6 Ge1 S5 107.40(5) 4 .
S8 Cu3 S5 118.70(4) 4 .
S8 Cu3 S7 112.61(4) 4 4_545
S5 Cu3 S7 108.77(4) . 4_545
S8 Cu3 Cu4 74.84(4) 4 4
S5 Cu3 Cu4 128.90(4) . 4
S7 Cu3 Cu4 109.23(3) 4_545 4
S8 Cu3 Cu2 144.59(4) 4 .
S5 Cu3 Cu2 57.52(3) . .
S7 Cu3 Cu2 100.50(4) 4_545 .
Cu4 Cu3 Cu2 82.93(3) 4 .
S6 Cu4 S5 112.76(5) 4_545 .
S6 Cu4 S7 119.29(4) 4_545 7_556
S5 Cu4 S7 116.67(4) . 7_556
S6 Cu4 Cu2 122.95(4) 4_545 .
S5 Cu4 Cu2 60.08(3) . .
S7 Cu4 Cu2 111.32(3) 7_556 .
S6 Cu4 Cu3 69.63(3) 4_545 4_545
S5 Cu4 Cu3 120.02(3) . 4_545
S7 Cu4 Cu3 110.30(3) 7_556 4_545
Cu2 Cu4 Cu3 69.62(3) . 4_545
Ge1 S5 Cu4 112.65(5) . .
Ge1 S5 Cu3 108.03(4) . .
Cu4 S5 Cu3 117.21(5) . .
Ge1 S5 Cu2 80.71(4) . .
Cu4 S5 Cu2 68.81(3) . .
Cu3 S5 Cu2 73.16(4) . .
Ge1 S6 Cu4 107.45(5) 4_545 4
Ge1 S6 Cu2 104.68(4) 4_545 .
Cu4 S6 Cu2 109.41(4) 4 .
Ge1 S7 Cu4 91.45(4) . 7_556
Ge1 S7 Cu3 89.78(4) . 4
Cu4 S7 Cu3 116.29(4) 7_556 4
Ge1 S7 Cu2 82.71(3) . .
Cu4 S7 Cu2 119.67(4) 7_556 .
Cu3 S7 Cu2 123.62(5) 4 .
Ge1 S8 Cu3 109.52(4) 7_556 4_545
Ge1 S8 Cu2 111.62(5) 7_556 .
Cu3 S8 Cu2 86.73(5) 4_545 .
C1 N1 C2 111.0(4) . .
C1 N1 H1A 109.4 . .
C2 N1 H1A 109.4 . .
C1 N1 H1D 109.4 . .
C2 N1 H1D 109.4 . .
H1A N1 H1D 108.0 . .
N1 C1 C2 110.7(4) . 5_646
N1 C1 H1B 109.5 . .
C2 C1 H1B 109.5 5_646 .
N1 C1 H1C 109.5 . .
C2 C1 H1C 109.5 5_646 .
H1B C1 H1C 108.1 . .
C1 C2 N1 109.8(4) 5_646 .
C1 C2 H2A 109.7 5_646 .
N1 C2 H2A 109.7 . .
C1 C2 H2B 109.7 5_646 .
N1 C2 H2B 109.7 . .
H2A C2 H2B 108.2 . .

loop_
_geom_bond_atom_site_label_1
_geom_bond_atom_site_label_2
_geom_bond_distance
_geom_bond_site_symmetry_2
Cu2 S8 2.3088(12) .
Cu2 S6 2.3155(12) .
Cu2 S7 2.4723(11) .
Cu2 S5 2.5373(13) .
Cu2 Cu4 2.7293(8) .
Cu2 Cu3 2.8787(10) .
Ge1 S7 2.2113(12) .
Ge1 S8 2.2161(11) 7_556
Ge1 S6 2.2292(11) 4
Ge1 S5 2.2385(10) .
Cu3 S8 2.2618(11) 4
Cu3 S5 2.2806(11) .
Cu3 S7 2.3575(11) 4_545
Cu3 Cu4 2.7681(9) 4
Cu4 S6 2.2665(11) 4_545
Cu4 S5 2.2784(11) .
Cu4 S7 2.3138(12) 7_556
Cu4 Cu3 2.7681(9) 4_545
S6 Ge1 2.2292(10) 4_545
S6 Cu4 2.2665(11) 4
S7 Cu4 2.3138(12) 7_556
S7 Cu3 2.3575(11) 4
S8 Ge1 2.2161(11) 7_556
S8 Cu3 2.2618(11) 4_545
N1 C1 1.476(6) .
N1 C2 1.508(6) .
N1 H1A 0.9000 .
N1 H1D 0.9000 .
C1 C2 1.503(6) 5_646
C1 H1B 0.9700 .
C1 H1C 0.9700 .
C2 C1 1.503(6) 5_646
C2 H2A 0.9700 .
C2 H2B 0.9700 .
